data_1523256
loop_
_publ_author_name
'Bhargava, M.K.'
'Schubert, K.'

_publ_section_title
;
 Zur Konstitution der Mischung Ni-Pd-Ga
;
_journal_name_full 'Zeitschrift fuer Metallkunde'
_journal_page_first 542
_journal_page_last 545
_journal_volume 66
_journal_year 1975
_chemical_formula_sum 'Ga9 Ni12 Pd'
_space_group_IT_number 164
_symmetry_space_group_name_Hall '-P 3 2"'
_symmetry_space_group_name_H-M 'P -3 m 1'
_cell_angle_alpha 90
_cell_angle_beta 90
_cell_angle_gamma 120
_cell_formula_units_Z 1
_cell_length_a 7.978
_cell_length_b 7.978
_cell_length_c 5.025
_cell_volume 276.984
_citation_journal_id_ASTM ZEMTAE
_cod_data_source_file Bhargava_ZEMTAE_1975_266.cif
_cod_data_source_block Ga9Ni12Pd1
_cod_original_cell_volume 276.9841
_cod_original_formula_sum 'Ga9 Ni12 Pd1'
_cod_database_code 1523256

loop_
_symmetry_equiv_pos_as_xyz
x,y,z
-y,x-y,z
-x+y,-x,z
y,x,-z
-x,-x+y,-z
x-y,-y,-z
-x,-y,-z
y,-x+y,-z
x-y,x,-z
-y,-x,z
x,x-y,z
-x+y,y,z

loop_
_atom_site_label
_atom_site_type_symbol
_atom_site_fract_x
_atom_site_fract_y
_atom_site_fract_z
_atom_site_occupancy
_atom_site_U_iso_or_equiv
Ga3 Ga 0.195 0.805 0.246 1 0.0
Ni2 Ni 0.5 0 0 0.923 0.0
Pd4 Pd 0.159 0.841 0.752 0.0769 0.0
Pd3 Pd 0.5 0 0.5 0.0769 0.0
Pd2 Pd 0.5 0 0 0.0769 0.0
Ni3 Ni 0.5 0 0.5 0.923 0.0
Ni4 Ni 0.159 0.841 0.752 0.923 0.0
Ga2 Ga 0.3333 0.6667 0.755 1 0.0
Ga1 Ga 0 0 0.5 1 0.0
Ni1 Ni 0 0 0 0.923 0.0
Pd1 Pd 0 0 0 0.0769 0.0
